data_2001386
loop_
_publ_author_name
'Pinkerton, A. A.'
'Carrupt, P.-A.'
'Claret, F.'
'Vogel, P.'

_publ_section_title
;
 The optical resolution of bicyclo[2.2.1]hept-5-ene-2-cyanohydrins
 using brucine -- a crystallographic and molecular-mechanics study
;
_journal_issue 9
_journal_name_full 'Acta Crystallographica Section C'
_journal_page_first 1632
_journal_page_last 1636
_journal_paper_doi 10.1107/S0108270193001180
_journal_volume 49
_journal_year 1993
_chemical_formula_moiety 'C23 H26 N2 O4,C8 H9 N O'
_chemical_formula_sum 'C31 H35 N3 O5'
_chemical_formula_weight 529.64
_chemical_name_systematic ' ?'
_space_group_crystal_system orthorhombic
_space_group_IT_number 19
_space_group_name_Hall 'P 2ac 2ab'
_space_group_name_H-M_alt 'P 21 21 21'
_atom_type_scat_source IntTabIV
_cell_angle_alpha 90.00
_cell_angle_beta 90.00
_cell_angle_gamma 90.00
_cell_formula_units_Z 4.00
_cell_length_a 12.519(2)
_cell_length_b 14.2860(10)
_cell_length_c 14.607(2)
_cell_measurement_reflns_used 25
_cell_measurement_temperature 294
_cell_measurement_theta_max 13
_cell_measurement_theta_min 10
_cell_volume 2612.4(6)
_computing_cell_refinement CAD-4
_computing_data_collection CAD-4_(Enraf-Nonius,_1977)
_computing_data_reduction PROCESS_in_MolEN_(Fair,_1990)
_computing_molecular_graphics ORTEP_(Johnson,_1976)
_computing_publication_material CIF_in_MolEN
_computing_structure_refinement LSFM__in_MolEN_(Fair,_1990)
_computing_structure_solution
;
direct methods MULTAN80 (Main, Fiske, Hull, Lessinger, Germain, Declercq &
Woolfson, 1980)
;
_diffrn_measurement_device Enraf_Nonius_CAD4
_diffrn_measurement_method \q/2\q
_diffrn_radiation_type MoK\a
_diffrn_radiation_wavelength 0.71073
_diffrn_reflns_av_R_equivalents 0.027
_diffrn_reflns_limit_h_max 14
_diffrn_reflns_limit_h_min -1
_diffrn_reflns_limit_k_max 16
_diffrn_reflns_limit_k_min -1
_diffrn_reflns_limit_l_max 17
_diffrn_reflns_limit_l_min -17
_diffrn_reflns_number 5951
_diffrn_reflns_theta_max 24.97
_diffrn_standards_decay_% -7.02
_diffrn_standards_interval_time 50
_diffrn_standards_number 3
_exptl_absorpt_coefficient_mu 0.086
_exptl_absorpt_correction_T_max 0.9999
_exptl_absorpt_correction_T_min 0.9770
_exptl_absorpt_correction_type 'refined empirical (Walker & Stuart, 1983)'
_exptl_crystal_colour colorless
_exptl_crystal_density_diffrn 1.35
_exptl_crystal_description extended_plate
_exptl_crystal_F_000 1128
_exptl_crystal_size_max 0.28
_exptl_crystal_size_mid 0.25
_exptl_crystal_size_min 0.18
_refine_diff_density_max 0.218
_refine_diff_density_min -0.110
_refine_ls_abs_structure_details
;
?
;
_refine_ls_extinction_method none
_refine_ls_goodness_of_fit_obs 1.189
_refine_ls_hydrogen_treatment H-atoms_refined_isotropically
_refine_ls_number_parameters 461
_refine_ls_number_reflns 2879
_refine_ls_R_factor_obs 0.036
_refine_ls_shift/esd_max 0.169
_refine_ls_structure_factor_coef F
_refine_ls_weighting_details 'w = 4Fo^2^/[\s^2^(Fo^2^) + 0.0016 Fo^4^]'
_refine_ls_weighting_scheme calc
_refine_ls_wR_factor_obs 0.043
_reflns_number_observed 2879
_reflns_number_total 4605
_reflns_observed_criterion >3.0\s(I)
_cod_data_source_file ab1047.cif
_cod_data_source_block ab1047_structure_1_of_2
_cod_depositor_comments
;
 Updating space group information and adding the symmetry operation list.

 Antanas Vaitkus,
 2018-06-18

The following automatic conversions were performed:

'_refine_ls_weighting_scheme' value '4Fo^2^/[\s^2^(Fo^2^) + 0.0016
Fo^4^]' was changed to 'calc'. New tag '_refine_ls_weighting_details'
was created. The value of the new tag was set to 'w =
4Fo^2^/[\s^2^(Fo^2^) + 0.0016 Fo^4^]'.

Automatic conversion script
Id: cif_fix_values 3143 2015-03-26 13:38:13Z robertas 
;
_cod_original_cell_volume 2612.0(10)
_cod_database_code 2001386

loop_
_space_group_symop_id
_space_group_symop_operation_xyz
1 x,y,z
2 -x+1/2,-y,z+1/2
3 x+1/2,-y+1/2,-z
4 -x,y+1/2,-z+1/2

loop_
_atom_site_aniso_label
_atom_site_aniso_U_11
_atom_site_aniso_U_22
_atom_site_aniso_U_33
_atom_site_aniso_U_12
_atom_site_aniso_U_13
_atom_site_aniso_U_23
C1 0.0350(10) 0.034(2) 0.0420(10) 0.0000(10) 0.0010(10) 0.0020(10)
C2 0.0320(10) 0.034(2) 0.0440(10) 0.0030(10) 0.0050(10) -0.0010(10)
C3 0.0470(10) 0.038(2) 0.0400(10) 0.0030(10) 0.0100(10) -0.0040(10)
C4 0.0430(10) 0.037(2) 0.0360(10) -0.0010(10) -0.0010(10) -0.0040(10)
C5 0.0360(10) 0.0260(10) 0.0400(10) 0.0000(10) 0.0010(10) 0.0000(10)
C6 0.0380(10) 0.0310(10) 0.0310(10) 0.0020(10) 0.0010(10) 0.0010(10)
C7 0.0370(10) 0.0220(10) 0.0380(10) 0.0010(10) -0.0020(10) 0.0010(10)
C8 0.0370(10) 0.0260(10) 0.0370(10) 0.0020(10) 0.0030(10) 0.0010(10)
N9 0.0340(10) 0.0390(10) 0.0340(10) 0.0020(10) -0.0010(10) -0.0030(10)
C10 0.0440(10) 0.044(2) 0.0420(10) 0.0010(10) -0.0030(10) -0.001(2)
C11 0.0370(10) 0.049(2) 0.047(2) 0.0010(10) -0.0050(10) 0.0000(10)
C12 0.0410(10) 0.038(2) 0.054(2) 0.0050(10) -0.0010(10) 0.0020(10)
C13 0.0360(10) 0.0290(10) 0.0450(10) 0.0050(10) 0.0020(10) 0.0010(10)
C14 0.0460(10) 0.026(2) 0.050(2) 0.0020(10) 0.0040(10) -0.0010(10)
C15 0.0430(10) 0.029(2) 0.048(2) -0.0040(10) 0.0050(10) -0.0090(10)
C16 0.0340(10) 0.036(2) 0.0370(10) -0.0010(10) 0.0030(10) 0.0000(10)
C17 0.0440(10) 0.0280(10) 0.043(2) 0.0010(10) -0.0050(10) 0.0030(10)
C18 0.053(2) 0.035(2) 0.044(2) -0.0050(10) -0.0020(10) 0.0040(10)
N19 0.0470(10) 0.0370(10) 0.0340(10) -0.0020(10) 0.0040(10) -0.0020(10)
C20 0.0470(10) 0.052(2) 0.047(2) 0.000(2) 0.0120(10) -0.002(2)
C21 0.043(2) 0.040(2) 0.045(2) 0.0030(10) 0.0060(10) -0.0080(10)
C22 0.054(2) 0.067(2) 0.046(2) 0.002(2) 0.012(2) -0.004(2)
C23 0.043(2) 0.109(3) 0.060(2) 0.003(2) 0.014(2) -0.011(2)
O24 0.0410(10) 0.0720(10) 0.0510(10) -0.0090(10) 0.0072(9) -0.0010(10)
O25 0.0580(10) 0.103(2) 0.0390(10) 0.0170(10) -0.0060(10) -0.0030(10)
O26 0.0358(9) 0.0580(10) 0.0510(10) 0.0000(10) 0.0043(9) -0.0030(10)
O27 0.0480(10) 0.081(2) 0.0400(10) 0.0000(10) 0.0094(9) -0.0060(10)
C28 0.0400(10) 0.074(2) 0.068(2) -0.004(2) 0.003(2) -0.007(2)
C29 0.061(2) 0.112(3) 0.040(2) 0.005(2) 0.008(2) -0.008(2)
C1' 0.060(2) 0.067(2) 0.045(2) -0.013(2) 0.000(2) -0.007(2)
C2' 0.052(2) 0.045(2) 0.043(2) 0.0050(10) -0.0040(10) -0.0060(10)
C3' 0.061(2) 0.071(2) 0.064(2) 0.006(2) -0.014(2) -0.024(2)
C4' 0.062(2) 0.109(3) 0.095(2) -0.024(2) 0.009(2) -0.046(2)
C5' 0.053(2) 0.151(4) 0.109(3) 0.017(2) -0.007(2) -0.066(3)
C6' 0.063(2) 0.075(2) 0.071(2) 0.007(2) 0.001(2) -0.034(2)
C7' 0.089(2) 0.079(3) 0.084(3) -0.028(2) 0.005(2) -0.005(2)
C8' 0.073(2) 0.067(2) 0.046(2) 0.008(2) 0.011(2) 0.005(2)
N9' 0.147(3) 0.061(2) 0.093(2) -0.005(2) 0.044(2) 0.009(2)
O10' 0.0650(10) 0.0560(10) 0.0770(10) 0.0200(10) -0.0190(10) -0.0190(10)

loop_
_atom_site_label
_atom_site_fract_x
_atom_site_fract_y
_atom_site_fract_z
_atom_site_U_iso_or_equiv
_atom_site_thermal_displace_type
C1 0.7753(2) 0.6316(2) -0.0525(2) 0.0367(7) Uani
C2 0.7259(2) 0.6308(2) 0.0319(2) 0.0367(7) Uani
C3 0.7868(2) 0.6437(2) 0.1115(2) 0.0415(8) Uani
C4 0.8971(2) 0.6543(2) 0.1077(2) 0.0387(7) Uani
C5 0.9443(2) 0.6521(2) 0.0220(2) 0.0341(7) Uani
C6 0.8858(2) 0.6414(2) -0.0570(2) 0.0334(7) Uani
C7 0.9561(2) 0.6491(2) -0.1404(2) 0.0326(7) Uani
C8 1.0701(2) 0.6381(2) -0.0992(2) 0.0331(7) Uani
N9 1.0554(2) 0.6560(2) 0.00030(10) 0.0359(6) Uani
C10 1.1376(2) 0.6371(2) 0.0595(2) 0.0431(8) Uani
C11 1.2419(2) 0.6127(2) 0.0143(2) 0.0445(8) Uani
C12 1.2384(2) 0.5538(2) -0.0738(2) 0.0442(8) Uani
C13 1.1234(2) 0.5428(2) -0.1067(2) 0.0368(7) Uani
C14 1.1030(2) 0.4961(2) -0.1999(2) 0.0407(8) Uani
C15 0.9822(2) 0.4839(2) -0.2088(2) 0.0403(8) Uani
C16 0.9316(2) 0.5802(2) -0.2191(2) 0.0356(7) Uani
C17 0.9462(2) 0.7440(2) -0.1895(2) 0.0384(7) Uani
C18 0.9969(2) 0.7266(2) -0.2819(2) 0.0440(8) Uani
N19 0.9692(2) 0.6278(2) -0.30560(10) 0.0394(6) Uani
C20 1.0599(2) 0.5785(2) -0.3497(2) 0.0485(9) Uani
C21 1.1438(2) 0.5504(2) -0.2823(2) 0.0429(8) Uani
C22 1.2455(2) 0.5736(2) -0.2902(2) 0.0555(9) Uani
C23 1.3268(3) 0.5525(3) -0.2199(2) 0.0710(10) Uani
O24 1.30720(10) 0.6014(2) -0.13600(10) 0.0547(6) Uani
O25 1.1270(2) 0.6393(2) 0.14210(10) 0.0669(7) Uani
O26 0.61830(10) 0.62050(10) 0.04520(10) 0.0484(5) Uani
O27 0.72960(10) 0.6427(2) 0.19210(10) 0.0562(6) Uani
C28 0.5561(2) 0.6034(2) -0.0337(2) 0.0610(10) Uani
C29 0.7870(3) 0.6581(3) 0.2740(2) 0.0710(10) Uani
H1 0.731(2) 0.625(2) -0.108(2) 0.050(2) Uiso
H2 0.944(2) 0.666(2) 0.160(2) 0.0504 Uiso
H3 1.114(2) 0.687(2) -0.124(2) 0.0504 Uiso
H4 1.285(2) 0.581(2) 0.062(2) 0.0504 Uiso
H5 1.283(2) 0.673(2) -0.001(2) 0.0504 Uiso
H6 1.271(2) 0.500(2) -0.063(2) 0.0504 Uiso
H7 1.089(2) 0.498(2) -0.061(2) 0.0504 Uiso
H8 1.141(2) 0.441(2) -0.197(2) 0.0504 Uiso
H9 0.953(2) 0.454(2) -0.151(2) 0.0504 Uiso
H10 0.967(2) 0.444(2) -0.262(2) 0.0504 Uiso
H11 0.852(2) 0.569(2) -0.224(2) 0.0504 Uiso
H12 0.867(2) 0.765(2) -0.196(2) 0.0504 Uiso
H13 0.979(2) 0.797(2) -0.154(2) 0.0504 Uiso
H14 1.076(2) 0.736(2) -0.277(2) 0.0504 Uiso
H15 0.965(2) 0.771(2) -0.335(2) 0.0504 Uiso
H16 1.030(2) 0.521(2) -0.377(2) 0.0504 Uiso
H17 1.089(2) 0.618(2) -0.398(2) 0.0504 Uiso
H18 1.266(2) 0.603(2) -0.344(2) 0.0504 Uiso
H19 1.390(2) 0.562(2) -0.236(2) 0.0504 Uiso
H20 1.323(2) 0.485(2) -0.201(2) 0.0504 Uiso
H21 0.571(3) 0.545(2) -0.062(2) 0.084(4) Uiso
H22 0.561(2) 0.655(2) -0.082(2) 0.0844 Uiso
H23 0.484(2) 0.602(2) -0.014(2) 0.0844 Uiso
H24 0.840(2) 0.608(2) 0.282(2) 0.0844 Uiso
H25 0.734(2) 0.656(2) 0.326(2) 0.0844 Uiso
H26 0.835(3) 0.710(2) 0.272(2) 0.0844 Uiso
C1' 0.6819(3) 0.6841(2) -0.3285(2) 0.0570(10) Uani
C2' 0.7274(2) 0.6682(2) -0.4264(2) 0.0467(8) Uani
C3' 0.6297(2) 0.6252(3) -0.4775(2) 0.0660(10) Uani
C4' 0.5472(3) 0.6179(3) -0.4007(3) 0.0890(10) Uani
C5' 0.5154(3) 0.7174(3) -0.3805(3) 0.1050(10) Uani
C6' 0.5969(3) 0.7556(3) -0.3357(2) 0.0700(10) Uani
C7' 0.6170(3) 0.5938(3) -0.3195(3) 0.0840(10) Uani
C8' 0.7644(3) 0.7572(2) -0.4645(2) 0.0620(10) Uani
N9' 0.7981(3) 0.8259(2) -0.4911(2) 0.1000(10) Uani
O10' 0.8114(2) 0.60310(10) -0.43010(10) 0.0660(7) Uani
H1' 0.742(3) 0.692(3) -0.282(3) 0.111(4) Uiso
H2' 0.651(3) 0.567(2) -0.502(2) 0.1112 Uiso
H3' 0.613(3) 0.666(3) -0.533(2) 0.1112 Uiso
H4' 0.484(3) 0.571(3) -0.417(2) 0.1112 Uiso
H5' 0.456(3) 0.751(3) -0.404(3) 0.1112 Uiso
H6' 0.601(3) 0.827(3) -0.323(2) 0.1112 Uiso
H7' 0.566(3) 0.601(2) -0.263(2) 0.1112 Uiso
H8' 0.668(3) 0.535(3) -0.334(2) 0.1112 Uiso
H9' 0.868(3) 0.635(3) -0.383(2) 0.120(10) Uiso

loop_
_geom_angle_atom_site_label_1
_geom_angle_atom_site_label_2
_geom_angle_atom_site_label_3
_geom_angle
_geom_angle_publ_flag
C2 C1 C6 119.3(2) yes
C2 C1 H1 118.0(10) ?
C6 C1 H1 121.0(10) ?
C1 C2 C3 119.8(2) yes
C1 C2 O26 124.6(2) yes
C3 C2 O26 115.6(2) yes
C2 C3 C4 121.4(2) yes
C2 C3 O27 115.1(2) yes
C4 C3 O27 123.6(2) yes
C3 C4 C5 117.3(2) yes
C3 C4 H2 125.0(10) ?
C5 C4 H2 117.0(10) ?
C4 C5 C6 122.3(2) yes
C4 C5 N9 128.0(2) yes
C6 C5 N9 109.7(2) yes
C1 C6 C5 120.0(2) yes
C1 C6 C7 128.8(2) yes
C5 C6 C7 111.0(2) yes
C6 C7 C8 102.4(2) yes
C6 C7 C16 116.1(2) yes
C6 C7 C17 113.2(2) yes
C8 C7 C16 113.9(2) yes
C8 C7 C17 110.0(2) yes
C16 C7 C17 101.4(2) yes
C7 C8 N9 104.3(2) yes
C7 C8 C13 117.7(2) yes
C7 C8 H3 107.0(10) ?
N9 C8 C13 106.2(2) yes
N9 C8 H3 108.0(10) ?
C13 C8 H3 112.0(10) ?
C5 N9 C8 109.3(2) yes
C5 N9 C10 125.7(2) yes
C8 N9 C10 119.3(2) yes
N9 C10 C11 114.9(2) yes
N9 C10 O25 122.7(2) yes
C11 C10 O25 122.4(2) yes
C10 C11 C12 118.0(2) yes
C10 C11 H4 105.0(10) ?
C10 C11 H5 109.0(10) ?
C12 C11 H4 110.0(10) ?
C12 C11 H5 106.0(10) ?
H4 C11 H5 105.0(10) ?
C11 C12 C13 110.3(2) yes
C11 C12 O24 104.8(2) yes
C11 C12 H6 107.0(10) ?
C13 C12 O24 114.7(2) yes
C13 C12 H6 113.0(10) ?
O24 C12 H6 104.0(10) ?
C8 C13 C12 107.4(2) yes
C8 C13 C14 112.3(2) yes
C8 C13 H7 109.0(10) ?
C12 C13 C14 118.7(2) yes
C12 C13 H7 104.0(10) ?
C14 C13 H7 103.0(10) ?
C13 C14 C15 106.8(2) yes
C13 C14 C21 115.1(2) yes
C13 C14 H8 104.0(10) ?
C15 C14 C21 108.9(2) yes
C15 C14 H8 114.0(10) ?
C21 C14 H8 107.0(10) ?
C14 C15 C16 108.5(2) yes
C14 C15 H9 109.0(10) ?
C14 C15 H10 109.0(10) ?
C16 C15 H9 108.0(10) ?
C16 C15 H10 111.0(10) ?
H9 C15 H10 110(2) ?
C7 C16 C15 114.8(2) yes
C7 C16 N19 105.9(2) yes
C7 C16 H11 110.0(10) ?
C15 C16 N19 111.2(2) yes
C15 C16 H11 105.0(10) ?
N19 C16 H11 108.0(10) ?
C7 C17 C18 103.7(2) yes
C7 C17 H12 112.0(10) ?
C7 C17 H13 113.0(10) ?
C18 C17 H12 111.0(10) ?
C18 C17 H13 114.0(10) ?
H12 C17 H13 102(2) ?
C17 C18 N19 105.4(2) yes
C17 C18 H14 108.0(10) ?
C17 C18 H15 113.0(10) ?
N19 C18 H14 111.0(10) ?
N19 C18 H15 107.0(10) ?
H14 C18 H15 109.0(10) ?
C16 N19 C18 107.7(2) yes
C16 N19 C20 112.8(2) yes
C16 N19 H9' 110.0(10) ?
C18 N19 C20 111.9(2) yes
C18 N19 H9' 105.0(10) ?
C20 N19 H9' 107.0(10) ?
N19 C20 C21 112.3(2) yes
N19 C20 H16 106.0(10) ?
N19 C20 H17 109.0(10) ?
C21 C20 H16 107.0(10) ?
C21 C20 H17 111.0(10) ?
H16 C20 H17 109(2) ?
C14 C21 C20 115.0(2) yes
C14 C21 C22 121.4(3) yes
C20 C21 C22 123.5(3) yes
C21 C22 C23 123.5(3) yes
C21 C22 H18 116.0(10) ?
C23 C22 H18 119.0(10) ?
C22 C23 O24 112.2(3) yes
C22 C23 H19 115.0(10) ?
C22 C23 H20 110.0(10) ?
O24 C23 H19 108.0(10) ?
O24 C23 H20 103.0(10) ?
H19 C23 H20 106(2) ?
C12 O24 C23 114.6(2) yes
C2 O26 C28 116.5(2) yes
C3 O27 C29 117.2(2) yes
O26 C28 H21 113.0(10) ?
O26 C28 H22 113.0(10) ?
O26 C28 H23 106.0(10) ?
H21 C28 H22 109(2) ?
H21 C28 H23 107(2) ?
H22 C28 H23 105(2) ?
O27 C29 H24 109.0(10) ?
O27 C29 H25 107.0(10) ?
O27 C29 H26 114.0(10) ?
H24 C29 H25 109(2) ?
H24 C29 H26 98(2) ?
H25 C29 H26 117(2) ?
C2' C1' C6' 107.4(3) yes
C2' C1' C7' 98.6(3) yes
C2' C1' H1' 111(2) ?
C6' C1' C7' 101.9(3) yes
C6' C1' H1' 119(2) ?
C7' C1' H1' 115(2) ?
C1' C2' C3' 102.1(2) yes
C1' C2' C8' 109.8(3) yes
C1' C2' O10' 114.0(2) yes
C3' C2' C8' 114.1(3) yes
C3' C2' O10' 107.9(2) yes
C8' C2' O10' 108.9(2) yes
C2' C3' C4' 101.9(3) yes
C2' C3' H2' 107(2) ?
C2' C3' H3' 108(2) ?
C4' C3' H2' 113(2) ?
C4' C3' H3' 119.0(10) ?
H2' C3' H3' 105(3) ?
C3' C4' C5' 104.9(3) yes
C3' C4' C7' 101.6(3) yes
C3' C4' H4' 112.0(10) ?
C5' C4' C7' 102.3(3) yes
C5' C4' H4' 115.0(10) ?
C7' C4' H4' 118.0(10) ?
C4' C5' C6' 106.3(3) yes
C4' C5' H5' 127(2) ?
C6' C5' H5' 124(2) ?
C1' C6' C5' 107.8(3) yes
C1' C6' H6' 128(2) ?
C5' C6' H6' 122(2) ?
C1' C7' C4' 92.8(3) yes
C1' C7' H7' 107.0(10) ?
C1' C7' H8' 109.0(10) ?
C4' C7' H7' 103.0(10) ?
C4' C7' H8' 111.0(10) ?
H7' C7' H8' 126(2) ?
C2' C8' N9' 176.2(4) yes
C2' O10' H9' 100.0(10) yes
N19 H9' O10' 151(3) yes

loop_
_geom_bond_atom_site_label_1
_geom_bond_atom_site_label_2
_geom_bond_distance
_geom_bond_publ_flag
C1 C2 1.379(4) yes
C1 C6 1.392(3) yes
C1 H1 0.98(2) ?
C2 C3 1.403(4) yes
C2 O26 1.369(3) yes
C3 C4 1.390(4) yes
C3 O27 1.378(3) yes
C4 C5 1.385(4) yes
C4 H2 0.98(2) ?
C5 C6 1.375(3) yes
C5 N9 1.427(3) yes
C6 C7 1.506(3) yes
C7 C8 1.557(3) yes
C7 C16 1.545(4) yes
C7 C17 1.539(4) yes
C8 N9 1.486(3) yes
C8 C13 1.520(4) yes
C8 H3 0.96(3) ?
N9 C10 1.371(3) yes
C10 C11 1.504(4) yes
C10 O25 1.215(3) yes
C11 C12 1.538(4) yes
C11 H4 1.00(2) ?
C11 H5 1.03(2) ?
C12 C13 1.526(4) yes
C12 O24 1.425(3) yes
C12 H6 0.88(2) ?
C13 C14 1.538(4) yes
C13 H7 1.02(2) ?
C14 C15 1.527(4) yes
C14 C21 1.520(4) yes
C14 H8 0.92(3) ?
C15 C16 1.522(4) yes
C15 H9 1.01(2) ?
C15 H10 0.98(3) ?
C16 N19 1.510(3) yes
C16 H11 1.01(2) ?
C17 C18 1.511(4) yes
C17 H12 1.04(2) ?
C17 H13 1.01(3) ?
C18 N19 1.493(4) yes
C18 H14 1.01(3) ?
C18 H15 1.08(3) ?
N19 C20 1.483(4) yes
N19 H9' 1.70(4) yes
C20 C21 1.494(4) yes
C20 H16 0.99(3) ?
C20 H17 0.97(3) ?
C21 C22 1.321(4) yes
C22 C23 1.477(4) yes
C22 H18 0.93(2) ?
C23 O24 1.432(4) yes
C23 H19 0.84(2) ?
C23 H20 1.01(2) ?
O26 C28 1.411(4) yes
O27 C29 1.414(4) yes
C28 H21 0.95(3) ?
C28 H22 1.02(3) ?
C28 H23 0.95(3) ?
C29 H24 0.99(3) ?
C29 H25 1.01(3) ?
C29 H26 0.96(3) ?
C1' C2' 1.557(4) yes
C1' C6' 1.478(5) yes
C1' C7' 1.531(5) yes
C1' H1' 1.02(4) ?
C2' C3' 1.559(4) yes
C2' C8' 1.463(5) yes
C2' O10' 1.405(4) yes
C3' C4' 1.528(5) yes
C3' H2' 0.94(4) ?
C3' H3' 1.02(4) ?
C4' C5' 1.506(6) yes
C4' C7' 1.513(6) yes
C4' H4' 1.06(4) ?
C5' C6' 1.329(5) yes
C5' H5' 0.96(4) ?
C6' H6' 1.04(4) ?
C7' H7' 1.05(4) ?
C7' H8' 1.08(4) ?
C8' N9' 1.137(5) yes
O10' H9' 1.09(4) yes
